data_2233520
loop_
_publ_author_name
'Abduelftah, Halema Shaban'
'Qasem Ali, Amna'
'Eltayeb, Naser Eltaher'
'Teoh, Siang Guan'
'Fun, Hoong-Kun'

_publ_section_title
;
 Bis{2-[3-(hydroxyimino-\k<i>N</i>)butan-2-ylidene]-<i>N</i>-methylhydrazinecarbothioamide-\k^2^<i>N</i>^2^,<i>S</i>}nickel(II)
 dichloride
;
_journal_coeditor_code IS5023
_journal_issue 2
_journal_name_full 'Acta Crystallographica Section E'
_journal_page_first m108
_journal_page_last m109
_journal_paper_doi 10.1107/S1600536811055395
_journal_volume 68
_journal_year 2012
_chemical_formula_iupac '[Ni (C6 H12 N4 O S)2] Cl2'
_chemical_formula_moiety 'C12 H24 N8 Ni O2 S2 2+, 2(Cl -)'
_chemical_formula_sum 'C12 H24 Cl2 N8 Ni O2 S2'
_chemical_formula_weight 506.12
_chemical_name_systematic
;
Bis{2-[3-(hydroxyimino-\k<i>N</i>)butan-2-ylidene]-<i>N</i>-
methylhydrazinecarbothioamide-\k^2^<i>N</i>^2^,<i>S</i>}nickel(II) dichloride
;
_space_group_IT_number 14
_symmetry_cell_setting monoclinic
_symmetry_space_group_name_Hall '-P 2ybc'
_symmetry_space_group_name_H-M 'P 1 21/c 1'
_atom_sites_solution_hydrogens geom
_atom_sites_solution_primary direct
_atom_sites_solution_secondary difmap
_audit_creation_method SHELXL-97
_cell_angle_alpha 90.00
_cell_angle_beta 95.7800(10)
_cell_angle_gamma 90.00
_cell_formula_units_Z 8
_cell_length_a 8.94840(10)
_cell_length_b 13.8043(2)
_cell_length_c 35.4643(5)
_cell_measurement_reflns_used 9957
_cell_measurement_temperature 100.0(10)
_cell_measurement_theta_max 30.42
_cell_measurement_theta_min 2.31
_cell_volume 4358.51(10)
_computing_cell_refinement 'SAINT (Bruker, 2005)'
_computing_data_collection 'APEX2 (Bruker, 2005)'
_computing_data_reduction 'SAINT (Bruker, 2005)'
_computing_molecular_graphics 'SHELXTL (Sheldrick, 2008)'
_computing_publication_material 'SHELXTL (Sheldrick, 2008) and PLATON (Spek, 2009)'
_computing_structure_refinement 'SHELXL97 (Sheldrick, 2008)'
_computing_structure_solution 'SHELXS97 (Sheldrick, 2008)'
_diffrn_ambient_temperature 100.0(10)
_diffrn_measured_fraction_theta_full 0.982
_diffrn_measured_fraction_theta_max 0.982
_diffrn_measurement_device_type 'Bruker APEXII CCD'
_diffrn_measurement_method '\f and \w scans'
_diffrn_radiation_monochromator graphite
_diffrn_radiation_source 'fine-focus sealed tube'
_diffrn_radiation_type MoK\a
_diffrn_radiation_wavelength 0.71073
_diffrn_reflns_av_R_equivalents 0.0550
_diffrn_reflns_av_sigmaI/netI 0.0727
_diffrn_reflns_limit_h_max 12
_diffrn_reflns_limit_h_min -12
_diffrn_reflns_limit_k_max 19
_diffrn_reflns_limit_k_min -15
_diffrn_reflns_limit_l_max 51
_diffrn_reflns_limit_l_min -32
_diffrn_reflns_number 53587
_diffrn_reflns_theta_full 30.94
_diffrn_reflns_theta_max 30.94
_diffrn_reflns_theta_min 1.58
_diffrn_standards_number 0
_exptl_absorpt_coefficient_mu 1.352
_exptl_absorpt_correction_T_max 0.9245
_exptl_absorpt_correction_T_min 0.5954
_exptl_absorpt_correction_type multi-scan
_exptl_absorpt_process_details '(SADABS; Bruker, 2005)'
_exptl_crystal_colour brown
_exptl_crystal_density_diffrn 1.543
_exptl_crystal_density_method 'not measured'
_exptl_crystal_description plate
_exptl_crystal_F_000 2096
_exptl_crystal_size_max 0.43
_exptl_crystal_size_mid 0.16
_exptl_crystal_size_min 0.06
_refine_diff_density_max 0.596
_refine_diff_density_min -0.770
_refine_ls_extinction_method none
_refine_ls_goodness_of_fit_ref 1.025
_refine_ls_hydrogen_treatment mixed
_refine_ls_matrix_type full
_refine_ls_number_parameters 547
_refine_ls_number_reflns 13546
_refine_ls_number_restraints 0
_refine_ls_restrained_S_all 1.025
_refine_ls_R_factor_all 0.0810
_refine_ls_R_factor_gt 0.0433
_refine_ls_shift/su_max 0.001
_refine_ls_shift/su_mean 0.000
_refine_ls_structure_factor_coef Fsqd
_refine_ls_weighting_details 'calc w=1/[\s^2^(Fo^2^)+(0.0320P)^2^+1.9473P] where P=(Fo^2^+2Fc^2^)/3'
_refine_ls_weighting_scheme calc
_refine_ls_wR_factor_gt 0.0805
_refine_ls_wR_factor_ref 0.0929
_reflns_number_gt 9309
_reflns_number_total 13546
_reflns_threshold_expression I>2sigma(I)
_cod_data_source_file is5023.cif
_cod_data_source_block I
_cod_original_cell_volume 4358.50(10)
_cod_original_sg_symbol_H-M 'P 21/c'
_cod_database_code 2233520
_cod_database_fobs_code 2233520

loop_
_symmetry_equiv_pos_as_xyz
'x, y, z'
'-x, y+1/2, -z+1/2'
'-x, -y, -z'
'x, -y-1/2, z-1/2'

loop_
_atom_site_type_symbol
_atom_site_label
_atom_site_fract_x
_atom_site_fract_y
_atom_site_fract_z
_atom_site_U_iso_or_equiv
_atom_site_adp_type
_atom_site_calc_flag
_atom_site_refinement_flags
_atom_site_occupancy
_atom_site_symmetry_multiplicity
Ni Ni1A 0.93571(3) 0.02340(2) 0.135210(8) 0.01214(7) Uani d . 1 1
S S1A 1.14597(6) 0.06246(4) 0.180994(16) 0.01747(12) Uani d . 1 1
S S2A 0.92335(6) 0.18150(4) 0.105972(16) 0.01773(12) Uani d . 1 1
O O1A 0.65049(18) -0.06156(12) 0.08341(5) 0.0171(3) Uani d . 1 1
O O2A 0.94387(19) -0.19028(12) 0.16956(5) 0.0216(4) Uani d . 1 1
N N1A 0.71047(19) -0.01030(13) 0.11489(5) 0.0128(4) Uani d . 1 1
N N2A 0.81803(19) 0.05963(13) 0.17836(5) 0.0131(4) Uani d . 1 1
N N3A 0.8887(2) 0.09436(13) 0.21176(5) 0.0140(4) Uani d . 1 1
N N4A 1.1023(2) 0.11042(15) 0.25155(6) 0.0182(4) Uani d . 1 1
N N5A 0.97820(19) -0.12704(13) 0.14133(5) 0.0159(4) Uani d . 1 1
N N6A 1.05400(19) -0.00886(13) 0.09181(5) 0.0141(4) Uani d . 1 1
N N7A 1.0824(2) 0.06073(14) 0.06613(6) 0.0169(4) Uani d . 1 1
N N8A 1.0399(2) 0.20880(15) 0.04065(6) 0.0202(4) Uani d . 1 1
C C1A 0.6122(2) 0.01093(16) 0.13770(6) 0.0141(4) Uani d . 1 1
C C2A 0.6728(2) 0.05926(15) 0.17329(6) 0.0137(4) Uani d . 1 1
C C3A 1.0422(2) 0.08939(15) 0.21673(6) 0.0138(4) Uani d . 1 1
C C4A 0.4489(2) -0.01454(19) 0.13136(7) 0.0220(5) Uani d . 1 1
H H4AA 0.4349 -0.0680 0.1132 0.033 Uiso calc R 1 1
H H4AB 0.3917 0.0420 0.1213 0.033 Uiso calc R 1 1
H H4AC 0.4131 -0.0342 0.1554 0.033 Uiso calc R 1 1
C C5A 0.5717(2) 0.09987(17) 0.20013(6) 0.0193(5) Uani d . 1 1
H H5AA 0.6243 0.1512 0.2153 0.029 Uiso calc R 1 1
H H5AB 0.5425 0.0484 0.2170 0.029 Uiso calc R 1 1
H H5AC 0.4817 0.1267 0.1858 0.029 Uiso calc R 1 1
C C6A 1.2634(2) 0.11115(18) 0.26292(7) 0.0227(5) Uani d . 1 1
H H6AA 1.2817 0.1304 0.2896 0.034 Uiso calc R 1 1
H H6AB 1.3124 0.1573 0.2471 0.034 Uiso calc R 1 1
H H6AC 1.3044 0.0462 0.2597 0.034 Uiso calc R 1 1
C C7A 1.0628(2) -0.16390(17) 0.11782(6) 0.0184(5) Uani d . 1 1
C C8A 1.1041(2) -0.09592(17) 0.08818(6) 0.0170(5) Uani d . 1 1
C C9A 1.0192(2) 0.14997(16) 0.06907(6) 0.0163(5) Uani d . 1 1
C C10A 1.1189(3) -0.26575(19) 0.11891(8) 0.0317(6) Uani d . 1 1
H H10A 1.0784 -0.3006 0.1397 0.048 Uiso calc R 1 1
H H10B 1.2289 -0.2657 0.1229 0.048 Uiso calc R 1 1
H H10C 1.0863 -0.2978 0.0948 0.048 Uiso calc R 1 1
C C11A 1.1935(3) -0.12730(19) 0.05683(7) 0.0255(6) Uani d . 1 1
H H11A 1.2751 -0.0811 0.0545 0.038 Uiso calc R 1 1
H H11B 1.1280 -0.1296 0.0330 0.038 Uiso calc R 1 1
H H11C 1.2357 -0.1918 0.0625 0.038 Uiso calc R 1 1
C C12A 0.9922(3) 0.30916(18) 0.03797(7) 0.0283(6) Uani d . 1 1
H H12A 0.9780 0.3286 0.0113 0.043 Uiso calc R 1 1
H H12B 1.0690 0.3502 0.0516 0.043 Uiso calc R 1 1
H H12C 0.8972 0.3165 0.0492 0.043 Uiso calc R 1 1
Ni Ni1B 0.45084(3) 0.42366(2) 0.128901(8) 0.01295(7) Uani d . 1 1
S S1B 0.66334(6) 0.38150(4) 0.173946(16) 0.01794(12) Uani d . 1 1
S S2B 0.43668(6) 0.26579(4) 0.099552(16) 0.01829(12) Uani d . 1 1
O O1B 0.4669(2) 0.63521(13) 0.16411(5) 0.0226(4) Uani d . 1 1
O O2B 0.16117(18) 0.50443(12) 0.07736(5) 0.0206(4) Uani d . 1 1
N N1B 0.49734(19) 0.57262(13) 0.13547(5) 0.0159(4) Uani d . 1 1
N N2B 0.56170(19) 0.45676(13) 0.08383(5) 0.0139(4) Uani d . 1 1
N N3B 0.5824(2) 0.38836(14) 0.05714(6) 0.0173(4) Uani d . 1 1
N N4B 0.5596(2) 0.23501(14) 0.03515(6) 0.0191(4) Uani d . 1 1
N N5B 0.22468(19) 0.45904(13) 0.10994(5) 0.0150(4) Uani d . 1 1
N N6B 0.33650(19) 0.38842(13) 0.17291(5) 0.0131(4) Uani d . 1 1
N N7B 0.4084(2) 0.35576(13) 0.20647(5) 0.0142(4) Uani d . 1 1
N N8B 0.6243(2) 0.33922(14) 0.24541(6) 0.0179(4) Uani d . 1 1
C C1B 0.5796(2) 0.60989(16) 0.11130(6) 0.0170(5) Uani d . 1 1
C C2B 0.6153(2) 0.54335(17) 0.08077(6) 0.0175(5) Uani d . 1 1
C C3B 0.5300(2) 0.29632(16) 0.06207(6) 0.0160(5) Uani d . 1 1
C C4B 0.6354(3) 0.71179(18) 0.11254(8) 0.0295(6) Uani d . 1 1
H H4BA 0.6047 0.7441 0.1351 0.044 Uiso calc R 1 1
H H4BB 0.5929 0.7463 0.0898 0.044 Uiso calc R 1 1
H H4BC 0.7453 0.7119 0.1135 0.044 Uiso calc R 1 1
C C5B 0.7050(3) 0.57521(18) 0.04949(7) 0.0238(5) Uani d . 1 1
H H5BA 0.6410 0.5746 0.0254 0.036 Uiso calc R 1 1
H H5BB 0.7897 0.5309 0.0479 0.036 Uiso calc R 1 1
H H5BC 0.7429 0.6410 0.0547 0.036 Uiso calc R 1 1
C C6B 0.5288(3) 0.13162(17) 0.03615(7) 0.0250(5) Uani d . 1 1
H H6BA 0.5838 0.0984 0.0174 0.038 Uiso calc R 1 1
H H6BB 0.4209 0.1205 0.0303 0.038 Uiso calc R 1 1
H H6BC 0.5612 0.1063 0.0615 0.038 Uiso calc R 1 1
C C7B 0.1283(2) 0.43598(16) 0.13289(6) 0.0155(5) Uani d . 1 1
C C8B 0.1917(2) 0.38909(15) 0.16863(6) 0.0141(4) Uani d . 1 1
C C9B 0.5619(2) 0.35872(15) 0.21064(6) 0.0138(4) Uani d . 1 1
C C10B -0.0360(2) 0.45858(18) 0.12681(7) 0.0217(5) Uani d . 1 1
H H10D -0.0545 0.5048 0.1059 0.033 Uiso calc R 1 1
H H10E -0.0686 0.4869 0.1500 0.033 Uiso calc R 1 1
H H10F -0.0924 0.3989 0.1206 0.033 Uiso calc R 1 1
C C11B 0.0934(2) 0.35021(17) 0.19646(7) 0.0203(5) Uani d . 1 1
H H11D 0.1371 0.2904 0.2076 0.030 Uiso calc R 1 1
H H11E -0.0065 0.3365 0.1836 0.030 Uiso calc R 1 1
H H11F 0.0848 0.3981 0.2165 0.030 Uiso calc R 1 1
C C12B 0.7865(2) 0.33501(17) 0.25571(7) 0.0208(5) Uani d . 1 1
H H12D 0.8067 0.3153 0.2823 0.031 Uiso calc R 1 1
H H12E 0.8304 0.3990 0.2523 0.031 Uiso calc R 1 1
H H12F 0.8312 0.2879 0.2395 0.031 Uiso calc R 1 1
Cl Cl1 0.67158(6) 0.85286(4) 0.210434(16) 0.02176(13) Uani d . 1 1
Cl Cl2 0.82262(7) 0.92879(6) 0.017017(17) 0.03213(16) Uani d . 1 1
Cl Cl3 0.19959(7) 0.59593(4) 0.206586(16) 0.02273(13) Uani d . 1 1
Cl Cl4 0.33146(6) 0.62294(5) 0.026723(16) 0.02414(13) Uani d . 1 1
H H2OB 0.226(3) 0.527(2) 0.0662(8) 0.036(9) Uiso d . 1 1
H H8NB 0.567(3) 0.3322(19) 0.2626(8) 0.027(8) Uiso d . 1 1
H H8NA 1.085(3) 0.1876(19) 0.0239(7) 0.021(8) Uiso d . 1 1
H H4NB 0.602(3) 0.2559(18) 0.0166(7) 0.022(7) Uiso d . 1 1
H H4NA 1.045(3) 0.1157(18) 0.2683(7) 0.018(7) Uiso d . 1 1
H H1OB 0.399(3) 0.613(2) 0.1746(9) 0.044(10) Uiso d . 1 1
H H2OA 0.875(3) -0.168(2) 0.1805(9) 0.044(10) Uiso d . 1 1
H H1OA 0.711(3) -0.060(2) 0.0689(9) 0.043(10) Uiso d . 1 1
H H7NA 1.109(3) 0.0436(19) 0.0442(8) 0.028(8) Uiso d . 1 1
H H3NB 0.618(3) 0.4044(19) 0.0357(8) 0.029(8) Uiso d . 1 1
H H7NB 0.364(3) 0.3531(17) 0.2261(7) 0.015(7) Uiso d . 1 1
H H3NA 0.842(3) 0.0964(17) 0.2313(7) 0.015(7) Uiso d . 1 1

loop_
_atom_site_aniso_label
_atom_site_aniso_U_11
_atom_site_aniso_U_22
_atom_site_aniso_U_33
_atom_site_aniso_U_12
_atom_site_aniso_U_13
_atom_site_aniso_U_23
Ni1A 0.01211(12) 0.01390(15) 0.01070(14) 0.00079(11) 0.00253(10) -0.00175(11)
S1A 0.0123(2) 0.0244(3) 0.0158(3) 0.0009(2) 0.0017(2) -0.0053(2)
S2A 0.0214(3) 0.0159(3) 0.0170(3) 0.0009(2) 0.0071(2) 0.0001(2)
O1A 0.0192(8) 0.0195(9) 0.0128(8) -0.0046(7) 0.0022(7) -0.0046(7)
O2A 0.0249(9) 0.0197(9) 0.0205(9) 0.0041(7) 0.0045(8) 0.0033(7)
N1A 0.0157(8) 0.0125(9) 0.0101(9) 0.0003(7) 0.0012(7) -0.0013(7)
N2A 0.0144(8) 0.0143(9) 0.0106(9) -0.0019(7) 0.0012(7) -0.0007(7)
N3A 0.0148(8) 0.0188(10) 0.0087(9) -0.0001(7) 0.0031(7) -0.0025(8)
N4A 0.0184(9) 0.0231(11) 0.0127(10) 0.0005(8) 0.0007(8) -0.0031(8)
N5A 0.0173(8) 0.0168(10) 0.0130(9) 0.0009(7) -0.0013(7) 0.0012(8)
N6A 0.0142(8) 0.0160(10) 0.0121(9) -0.0002(7) 0.0006(7) -0.0013(8)
N7A 0.0209(9) 0.0197(11) 0.0110(9) 0.0019(8) 0.0060(8) 0.0001(8)
N8A 0.0259(10) 0.0225(11) 0.0128(10) -0.0009(9) 0.0058(9) -0.0003(9)
C1A 0.0129(9) 0.0142(11) 0.0152(11) 0.0001(8) 0.0023(8) 0.0013(9)
C2A 0.0159(9) 0.0137(11) 0.0123(10) -0.0004(8) 0.0042(8) 0.0009(9)
C3A 0.0170(10) 0.0098(10) 0.0144(11) 0.0014(8) 0.0008(8) 0.0004(9)
C4A 0.0133(10) 0.0343(15) 0.0190(12) -0.0052(10) 0.0048(9) -0.0074(11)
C5A 0.0185(10) 0.0195(12) 0.0206(12) 0.0012(9) 0.0058(9) -0.0041(10)
C6A 0.0199(11) 0.0226(13) 0.0235(13) 0.0002(10) -0.0077(10) -0.0021(10)
C7A 0.0192(10) 0.0180(12) 0.0171(11) 0.0049(9) -0.0032(9) -0.0035(9)
C8A 0.0152(10) 0.0220(12) 0.0133(11) 0.0028(9) -0.0011(8) -0.0040(9)
C9A 0.0155(10) 0.0193(12) 0.0138(11) -0.0046(9) 0.0006(9) -0.0008(9)
C10A 0.0403(15) 0.0244(14) 0.0312(15) 0.0159(12) 0.0070(12) 0.0010(12)
C11A 0.0225(11) 0.0346(15) 0.0199(13) 0.0077(11) 0.0052(10) -0.0083(11)
C12A 0.0398(14) 0.0239(14) 0.0214(13) -0.0010(11) 0.0034(12) 0.0060(11)
Ni1B 0.01284(12) 0.01463(15) 0.01155(14) -0.00063(11) 0.00200(10) 0.00137(11)
S1B 0.0129(2) 0.0254(3) 0.0157(3) 0.0001(2) 0.0021(2) 0.0053(2)
S2B 0.0224(3) 0.0158(3) 0.0177(3) -0.0018(2) 0.0073(2) 0.0004(2)
O1B 0.0266(9) 0.0219(10) 0.0200(9) -0.0024(7) 0.0058(8) -0.0070(7)
O2B 0.0184(8) 0.0239(9) 0.0187(9) -0.0032(7) -0.0016(7) 0.0104(7)
N1B 0.0159(8) 0.0156(10) 0.0156(9) -0.0009(7) -0.0010(7) -0.0021(8)
N2B 0.0146(8) 0.0131(9) 0.0142(9) 0.0009(7) 0.0021(7) 0.0015(7)
N3B 0.0246(10) 0.0159(10) 0.0127(10) -0.0022(8) 0.0081(8) 0.0001(8)
N4B 0.0268(10) 0.0179(11) 0.0135(10) 0.0018(8) 0.0058(9) -0.0008(8)
N5B 0.0181(9) 0.0132(9) 0.0132(9) 0.0006(7) -0.0002(7) 0.0018(8)
N6B 0.0152(8) 0.0134(9) 0.0107(9) 0.0017(7) 0.0015(7) 0.0000(7)
N7B 0.0137(8) 0.0188(10) 0.0103(9) 0.0007(7) 0.0021(7) 0.0031(8)
N8B 0.0189(9) 0.0204(11) 0.0142(10) -0.0001(8) 0.0008(8) 0.0021(8)
C1B 0.0177(10) 0.0162(12) 0.0167(11) -0.0043(9) -0.0003(9) 0.0022(9)
C2B 0.0157(10) 0.0197(12) 0.0172(11) -0.0010(9) 0.0016(9) 0.0034(9)
C3B 0.0169(10) 0.0178(12) 0.0133(11) 0.0021(9) 0.0013(9) 0.0019(9)
C4B 0.0359(14) 0.0200(13) 0.0342(15) -0.0107(11) 0.0108(12) -0.0031(12)
C5B 0.0264(12) 0.0223(13) 0.0235(13) -0.0056(10) 0.0065(10) 0.0060(11)
C6B 0.0334(13) 0.0154(12) 0.0264(14) 0.0000(10) 0.0034(11) -0.0046(10)
C7B 0.0157(10) 0.0152(11) 0.0156(11) 0.0002(8) 0.0013(9) 0.0005(9)
C8B 0.0145(9) 0.0124(11) 0.0157(11) 0.0012(8) 0.0033(8) -0.0009(9)
C9B 0.0144(9) 0.0111(11) 0.0162(11) -0.0009(8) 0.0019(8) -0.0011(9)
C10B 0.0147(10) 0.0289(14) 0.0217(12) 0.0017(9) 0.0022(9) 0.0073(11)
C11B 0.0176(10) 0.0230(13) 0.0211(12) 0.0006(9) 0.0062(9) 0.0058(10)
C12B 0.0186(10) 0.0225(13) 0.0201(12) 0.0004(9) -0.0040(9) 0.0031(10)
Cl1 0.0310(3) 0.0195(3) 0.0160(3) -0.0022(2) 0.0084(2) 0.0006(2)
Cl2 0.0221(3) 0.0597(5) 0.0152(3) -0.0021(3) 0.0054(2) -0.0100(3)
Cl3 0.0329(3) 0.0210(3) 0.0158(3) 0.0038(2) 0.0094(2) 0.0003(2)
Cl4 0.0276(3) 0.0287(3) 0.0171(3) 0.0043(2) 0.0068(2) 0.0075(2)

loop_
_atom_type_symbol
_atom_type_description
_atom_type_scat_dispersion_real
_atom_type_scat_dispersion_imag
_atom_type_scat_source
C C 0.0033 0.0016 'International Tables Vol C Tables 4.2.6.8 and 6.1.1.4'
H H 0.0000 0.0000 'International Tables Vol C Tables 4.2.6.8 and 6.1.1.4'
N N 0.0061 0.0033 'International Tables Vol C Tables 4.2.6.8 and 6.1.1.4'
O O 0.0106 0.0060 'International Tables Vol C Tables 4.2.6.8 and 6.1.1.4'
S S 0.1246 0.1234 'International Tables Vol C Tables 4.2.6.8 and 6.1.1.4'
Cl Cl 0.1484 0.1585 'International Tables Vol C Tables 4.2.6.8 and 6.1.1.4'
Ni Ni 0.3393 1.1124 'International Tables Vol C Tables 4.2.6.8 and 6.1.1.4'

loop_
_geom_angle_atom_site_label_1
_geom_angle_atom_site_label_2
_geom_angle_atom_site_label_3
_geom_angle
N6A Ni1A N2A 178.40(7)
N6A Ni1A N5A 75.97(7)
N2A Ni1A N5A 105.60(7)
N6A Ni1A N1A 104.33(7)
N2A Ni1A N1A 76.12(7)
N5A Ni1A N1A 88.53(7)
N6A Ni1A S2A 82.87(5)
N2A Ni1A S2A 95.59(5)
N5A Ni1A S2A 158.47(5)
N1A Ni1A S2A 92.95(5)
N6A Ni1A S1A 97.46(5)
N2A Ni1A S1A 82.24(5)
N5A Ni1A S1A 91.74(5)
N1A Ni1A S1A 157.59(5)
S2A Ni1A S1A 94.92(2)
C3A S1A Ni1A 95.94(7)
C9A S2A Ni1A 95.44(8)
N1A O1A H1OA 106(2)
N5A O2A H2OA 110(2)
C1A N1A O1A 112.92(17)
C1A N1A Ni1A 114.98(13)
O1A N1A Ni1A 131.60(13)
C2A N2A N3A 119.38(18)
C2A N2A Ni1A 119.35(14)
N3A N2A Ni1A 120.92(13)
C3A N3A N2A 117.59(18)
C3A N3A H3NA 117.9(15)
N2A N3A H3NA 119.8(16)
C3A N4A C6A 123.8(2)
C3A N4A H4NA 117.7(17)
C6A N4A H4NA 118.0(17)
C7A N5A O2A 114.01(19)
C7A N5A Ni1A 115.64(16)
O2A N5A Ni1A 129.86(14)
C8A N6A N7A 119.86(19)
C8A N6A Ni1A 119.86(16)
N7A N6A Ni1A 120.29(14)
C9A N7A N6A 118.54(19)
C9A N7A H7NA 117.8(17)
N6A N7A H7NA 119.5(17)
C9A N8A C12A 125.0(2)
C9A N8A H8NA 117.2(19)
C12A N8A H8NA 117.7(19)
N1A C1A C2A 115.04(18)
N1A C1A C4A 124.76(19)
C2A C1A C4A 120.10(19)
N2A C2A C1A 113.36(19)
N2A C2A C5A 125.23(19)
C1A C2A C5A 121.38(18)
N4A C3A N3A 114.6(2)
N4A C3A S1A 122.98(17)
N3A C3A S1A 122.39(16)
C1A C4A H4AA 109.5
C1A C4A H4AB 109.5
H4AA C4A H4AB 109.5
C1A C4A H4AC 109.5
H4AA C4A H4AC 109.5
H4AB C4A H4AC 109.5
C2A C5A H5AA 109.5
C2A C5A H5AB 109.5
H5AA C5A H5AB 109.5
C2A C5A H5AC 109.5
H5AA C5A H5AC 109.5
H5AB C5A H5AC 109.5
N4A C6A H6AA 109.5
N4A C6A H6AB 109.5
H6AA C6A H6AB 109.5
N4A C6A H6AC 109.5
H6AA C6A H6AC 109.5
H6AB C6A H6AC 109.5
N5A C7A C8A 114.4(2)
N5A C7A C10A 125.1(2)
C8A C7A C10A 120.5(2)
N6A C8A C7A 113.8(2)
N6A C8A C11A 124.0(2)
C7A C8A C11A 122.2(2)
N8A C9A N7A 113.9(2)
N8A C9A S2A 123.54(19)
N7A C9A S2A 122.55(17)
C7A C10A H10A 109.5
C7A C10A H10B 109.5
H10A C10A H10B 109.5
C7A C10A H10C 109.5
H10A C10A H10C 109.5
H10B C10A H10C 109.5
C8A C11A H11A 109.5
C8A C11A H11B 109.5
H11A C11A H11B 109.5
C8A C11A H11C 109.5
H11A C11A H11C 109.5
H11B C11A H11C 109.5
N8A C12A H12A 109.5
N8A C12A H12B 109.5
H12A C12A H12B 109.5
N8A C12A H12C 109.5
H12A C12A H12C 109.5
H12B C12A H12C 109.5
N6B Ni1B N2B 178.45(7)
N6B Ni1B N1B 105.11(7)
N2B Ni1B N1B 76.05(7)
N6B Ni1B N5B 76.01(7)
N2B Ni1B N5B 103.07(7)
N1B Ni1B N5B 88.96(7)
N6B Ni1B S2B 96.18(5)
N2B Ni1B S2B 82.61(5)
N1B Ni1B S2B 158.54(6)
N5B Ni1B S2B 93.68(5)
N6B Ni1B S1B 81.80(5)
N2B Ni1B S1B 99.24(5)
N1B Ni1B S1B 91.62(5)
N5B Ni1B S1B 157.14(5)
S2B Ni1B S1B 94.07(2)
C9B S1B Ni1B 96.06(7)
C3B S2B Ni1B 96.04(8)
N1B O1B H1OB 109(2)
N5B O2B H2OB 110(2)
C1B N1B O1B 113.99(18)
C1B N1B Ni1B 115.78(15)
O1B N1B Ni1B 129.84(14)
C2B N2B N3B 120.23(19)
C2B N2B Ni1B 119.39(16)
N3B N2B Ni1B 120.37(14)
N2B N3B C3B 118.77(19)
N2B N3B H3NB 120.8(17)
C3B N3B H3NB 120.0(17)
C3B N4B C6B 123.9(2)
C3B N4B H4NB 118.9(18)
C6B N4B H4NB 117.2(18)
C7B N5B O2B 113.29(17)
C7B N5B Ni1B 114.95(14)
O2B N5B Ni1B 131.75(14)
C8B N6B N7B 118.85(19)
C8B N6B Ni1B 119.42(14)
N7B N6B Ni1B 121.50(13)
C9B N7B N6B 117.55(19)
C9B N7B H7NB 117.8(16)
N6B N7B H7NB 121.2(16)
C9B N8B C12B 123.6(2)
C9B N8B H8NB 117.8(18)
C12B N8B H8NB 118.5(18)
N1B C1B C2B 114.7(2)
N1B C1B C4B 124.6(2)
C2B C1B C4B 120.7(2)
N2B C2B C1B 113.7(2)
N2B C2B C5B 124.2(2)
C1B C2B C5B 122.0(2)
N4B C3B N3B 113.9(2)
N4B C3B S2B 123.93(18)
N3B C3B S2B 122.19(17)
C1B C4B H4BA 109.5
C1B C4B H4BB 109.5
H4BA C4B H4BB 109.5
C1B C4B H4BC 109.5
H4BA C4B H4BC 109.5
H4BB C4B H4BC 109.5
C2B C5B H5BA 109.5
C2B C5B H5BB 109.5
H5BA C5B H5BB 109.5
C2B C5B H5BC 109.5
H5BA C5B H5BC 109.5
H5BB C5B H5BC 109.5
N4B C6B H6BA 109.5
N4B C6B H6BB 109.5
H6BA C6B H6BB 109.5
N4B C6B H6BC 109.5
H6BA C6B H6BC 109.5
H6BB C6B H6BC 109.5
N5B C7B C8B 115.20(18)
N5B C7B C10B 124.72(19)
C8B C7B C10B 120.0(2)
N6B C8B C7B 113.37(19)
N6B C8B C11B 125.03(19)
C7B C8B C11B 121.58(18)
N8B C9B N7B 114.7(2)
N8B C9B S1B 122.99(17)
N7B C9B S1B 122.28(16)
C7B C10B H10D 109.5
C7B C10B H10E 109.5
H10D C10B H10E 109.5
C7B C10B H10F 109.5
H10D C10B H10F 109.5
H10E C10B H10F 109.5
C8B C11B H11D 109.5
C8B C11B H11E 109.5
H11D C11B H11E 109.5
C8B C11B H11F 109.5
H11D C11B H11F 109.5
H11E C11B H11F 109.5
N8B C12B H12D 109.5
N8B C12B H12E 109.5
H12D C12B H12E 109.5
N8B C12B H12F 109.5
H12D C12B H12F 109.5
H12E C12B H12F 109.5

loop_
_geom_bond_atom_site_label_1
_geom_bond_atom_site_label_2
_geom_bond_distance
Ni1A N6A 2.0040(18)
Ni1A N2A 2.0063(18)
Ni1A N5A 2.1185(19)
Ni1A N1A 2.1226(17)
Ni1A S2A 2.4140(6)
Ni1A S1A 2.4191(6)
S1A C3A 1.686(2)
S2A C9A 1.692(2)
O1A N1A 1.384(2)
O1A H1OA 0.78(3)
O2A N5A 1.386(2)
O2A H2OA 0.82(3)
N1A C1A 1.287(3)
N2A C2A 1.294(3)
N2A N3A 1.372(2)
N3A C3A 1.368(3)
N3A H3NA 0.85(2)
N4A C3A 1.329(3)
N4A C6A 1.457(3)
N4A H4NA 0.82(2)
N5A C7A 1.286(3)
N6A C8A 1.293(3)
N6A N7A 1.365(3)
N7A C9A 1.364(3)
N7A H7NA 0.87(3)
N8A C9A 1.322(3)
N8A C12A 1.450(3)
N8A H8NA 0.80(3)
C1A C2A 1.481(3)
C1A C4A 1.498(3)
C2A C5A 1.487(3)
C4A H4AA 0.9800
C4A H4AB 0.9800
C4A H4AC 0.9800
C5A H5AA 0.9800
C5A H5AB 0.9800
C5A H5AC 0.9800
C6A H6AA 0.9800
C6A H6AB 0.9800
C6A H6AC 0.9800
C7A C8A 1.483(3)
C7A C10A 1.492(3)
C8A C11A 1.498(3)
C10A H10A 0.9800
C10A H10B 0.9800
C10A H10C 0.9800
C11A H11A 0.9800
C11A H11B 0.9800
C11A H11C 0.9800
C12A H12A 0.9800
C12A H12B 0.9800
C12A H12C 0.9800
Ni1B N6B 2.0101(18)
Ni1B N2B 2.0167(18)
Ni1B N1B 2.1062(18)
Ni1B N5B 2.1242(17)
Ni1B S2B 2.4129(6)
Ni1B S1B 2.4279(6)
S1B C9B 1.689(2)
S2B C3B 1.693(2)
O1B N1B 1.381(2)
O1B H1OB 0.80(3)
O2B N5B 1.385(2)
O2B H2OB 0.80(3)
N1B C1B 1.292(3)
N2B C2B 1.296(3)
N2B N3B 1.363(3)
N3B C3B 1.372(3)
N3B H3NB 0.88(3)
N4B C3B 1.322(3)
N4B C6B 1.455(3)
N4B H4NB 0.84(3)
N5B C7B 1.284(3)
N6B C8B 1.290(2)
N6B N7B 1.371(2)
N7B C9B 1.367(3)
N7B H7NB 0.84(2)
N8B C9B 1.329(3)
N8B C12B 1.462(3)
N8B H8NB 0.84(3)
C1B C2B 1.479(3)
C1B C4B 1.492(3)
C2B C5B 1.500(3)
C4B H4BA 0.9800
C4B H4BB 0.9800
C4B H4BC 0.9800
C5B H5BA 0.9800
C5B H5BB 0.9800
C5B H5BC 0.9800
C6B H6BA 0.9800
C6B H6BB 0.9800
C6B H6BC 0.9800
C7B C8B 1.484(3)
C7B C10B 1.497(3)
C8B C11B 1.487(3)
C10B H10D 0.9800
C10B H10E 0.9800
C10B H10F 0.9800
C11B H11D 0.9800
C11B H11E 0.9800
C11B H11F 0.9800
C12B H12D 0.9800
C12B H12E 0.9800
C12B H12F 0.9800

loop_
_geom_hbond_atom_site_label_D
_geom_hbond_atom_site_label_H
_geom_hbond_atom_site_label_A
_geom_hbond_site_symmetry_A
_geom_hbond_distance_DH
_geom_hbond_distance_HA
_geom_hbond_distance_DA
_geom_hbond_angle_DHA
_geom_hbond_publ_flag
O2B H2OB Cl4 . 0.80(3) 2.21(3) 2.9622(18) 158(3) yes
N8B H8NB Cl1 2_645 0.84(3) 2.44(3) 3.215(2) 153(2) yes
N8A H8NA Cl2 3_765 0.81(3) 2.37(3) 3.132(2) 158(3) yes
N4B H4NB Cl4 3_665 0.84(3) 2.39(2) 3.169(2) 155(2) yes
N4A H4NA Cl3 2_645 0.83(3) 2.46(3) 3.217(2) 153(2) yes
O1B H1OB Cl3 . 0.80(3) 2.22(3) 3.0018(19) 164(3) yes
O2A H2OA Cl1 1_545 0.82(3) 2.22(3) 3.0172(18) 165(3) yes
O1A H1OA Cl2 1_545 0.78(3) 2.19(3) 2.9435(18) 163(3) yes
N7A H7NA Cl2 3_765 0.87(3) 2.35(3) 3.153(2) 155(2) yes
N3B H3NB Cl4 3_665 0.88(3) 2.33(3) 3.150(2) 154(2) yes
N7B H7NB Cl1 2_645 0.84(3) 2.31(2) 3.1023(19) 160(2) yes
N3A H3NA Cl3 2_645 0.85(3) 2.27(2) 3.0774(19) 160(2) yes
C12A H12B O2B 1_655 0.98 2.43 3.328(3) 153 yes
C6B H6BB Cl2 3_665 0.98 2.70 3.598(3) 153 yes
C6B H6BC O1A . 0.98 2.55 3.277(3) 131 yes

loop_
_geom_torsion_atom_site_label_1
_geom_torsion_atom_site_label_2
_geom_torsion_atom_site_label_3
_geom_torsion_atom_site_label_4
_geom_torsion
N6A Ni1A S1A C3A 179.79(9)
N2A Ni1A S1A C3A 1.37(9)
N5A Ni1A S1A C3A -104.13(9)
N1A Ni1A S1A C3A -13.77(16)
S2A Ni1A S1A C3A 96.36(8)
N6A Ni1A S2A C9A 1.65(8)
N2A Ni1A S2A C9A -178.76(8)
N5A Ni1A S2A C9A -8.95(15)
N1A Ni1A S2A C9A -102.43(8)
S1A Ni1A S2A C9A 98.57(7)
N6A Ni1A N1A C1A -175.78(15)
N2A Ni1A N1A C1A 2.64(15)
N5A Ni1A N1A C1A 109.10(16)
S2A Ni1A N1A C1A -92.39(15)
S1A Ni1A N1A C1A 18.1(2)
N6A Ni1A N1A O1A 13.10(19)
N2A Ni1A N1A O1A -168.48(19)
N5A Ni1A N1A O1A -62.02(18)
S2A Ni1A N1A O1A 96.49(17)
S1A Ni1A N1A O1A -153.03(12)
N5A Ni1A N2A C2A -93.13(17)
N1A Ni1A N2A C2A -8.66(16)
S2A Ni1A N2A C2A 83.00(17)
S1A Ni1A N2A C2A 177.22(17)
N5A Ni1A N2A N3A 93.72(16)
N1A Ni1A N2A N3A 178.19(17)
S2A Ni1A N2A N3A -90.14(15)
S1A Ni1A N2A N3A 4.08(14)
C2A N2A N3A C3A 177.05(19)
Ni1A N2A N3A C3A -9.8(3)
N6A Ni1A N5A C7A 4.63(15)
N2A Ni1A N5A C7A -175.05(14)
N1A Ni1A N5A C7A 109.80(15)
S2A Ni1A N5A C7A 15.5(2)
S1A Ni1A N5A C7A -92.62(15)
N6A Ni1A N5A O2A 175.98(17)
N2A Ni1A N5A O2A -3.70(17)
N1A Ni1A N5A O2A -78.85(16)
S2A Ni1A N5A O2A -173.18(10)
S1A Ni1A N5A O2A 78.73(16)
N5A Ni1A N6A C8A -2.90(15)
N1A Ni1A N6A C8A -87.68(16)
S2A Ni1A N6A C8A -178.91(15)
S1A Ni1A N6A C8A 87.03(15)
N5A Ni1A N6A N7A 177.33(15)
N1A Ni1A N6A N7A 92.56(15)
S2A Ni1A N6A N7A 1.32(13)
S1A Ni1A N6A N7A -92.73(14)
C8A N6A N7A C9A 175.32(18)
Ni1A N6A N7A C9A -4.9(2)
O1A N1A C1A C2A 175.53(17)
Ni1A N1A C1A C2A 2.7(2)
O1A N1A C1A C4A -1.0(3)
Ni1A N1A C1A C4A -173.82(18)
N3A N2A C2A C1A -174.24(18)
Ni1A N2A C2A C1A 12.5(3)
N3A N2A C2A C5A 4.2(3)
Ni1A N2A C2A C5A -169.09(17)
N1A C1A C2A N2A -9.7(3)
C4A C1A C2A N2A 167.0(2)
N1A C1A C2A C5A 171.9(2)
C4A C1A C2A C5A -11.4(3)
C6A N4A C3A N3A -179.0(2)
C6A N4A C3A S1A -1.0(3)
N2A N3A C3A N4A -170.38(18)
N2A N3A C3A S1A 11.6(3)
Ni1A S1A C3A N4A 175.01(18)
Ni1A S1A C3A N3A -7.16(19)
O2A N5A C7A C8A -178.21(16)
Ni1A N5A C7A C8A -5.5(2)
O2A N5A C7A C10A 1.5(3)
Ni1A N5A C7A C10A 174.28(18)
N7A N6A C8A C7A -179.23(17)
Ni1A N6A C8A C7A 1.0(2)
N7A N6A C8A C11A -0.2(3)
Ni1A N6A C8A C11A -179.97(16)
N5A C7A C8A N6A 3.1(3)
C10A C7A C8A N6A -176.7(2)
N5A C7A C8A C11A -175.93(19)
C10A C7A C8A C11A 4.3(3)
C12A N8A C9A N7A -176.1(2)
C12A N8A C9A S2A 3.8(3)
N6A N7A C9A N8A -173.05(17)
N6A N7A C9A S2A 7.0(3)
Ni1A S2A C9A N8A 175.09(17)
Ni1A S2A C9A N7A -4.99(18)
N6B Ni1B S1B C9B -2.90(9)
N2B Ni1B S1B C9B 178.27(9)
N1B Ni1B S1B C9B 102.14(9)
N5B Ni1B S1B C9B 10.96(16)
S2B Ni1B S1B C9B -98.57(8)
N6B Ni1B S2B C3B 178.92(8)
N2B Ni1B S2B C3B -0.10(8)
N1B Ni1B S2B C3B 6.08(15)
N5B Ni1B S2B C3B 102.62(9)
S1B Ni1B S2B C3B -98.90(7)
N6B Ni1B N1B C1B 175.68(15)
N2B Ni1B N1B C1B -5.38(15)
N5B Ni1B N1B C1B -109.12(15)
S2B Ni1B N1B C1B -11.7(2)
S1B Ni1B N1B C1B 93.74(15)
N6B Ni1B N1B O1B 3.42(17)
N2B Ni1B N1B O1B -177.64(17)
N5B Ni1B N1B O1B 78.62(16)
S2B Ni1B N1B O1B 176.05(10)
S1B Ni1B N1B O1B -78.52(16)
N1B Ni1B N2B C2B 4.35(15)
N5B Ni1B N2B C2B 89.95(16)
S2B Ni1B N2B C2B -177.97(16)
S1B Ni1B N2B C2B -85.03(15)
N1B Ni1B N2B N3B -176.73(16)
N5B Ni1B N2B N3B -91.13(15)
S2B Ni1B N2B N3B 0.95(14)
S1B Ni1B N2B N3B 93.89(14)
C2B N2B N3B C3B 177.19(19)
Ni1B N2B N3B C3B -1.7(2)
N6B Ni1B N5B C7B -4.63(16)
N2B Ni1B N5B C7B 174.09(16)
N1B Ni1B N5B C7B -110.49(16)
S2B Ni1B N5B C7B 90.83(16)
S1B Ni1B N5B C7B -18.8(3)
N6B Ni1B N5B O2B 174.03(19)
N2B Ni1B N5B O2B -7.25(19)
N1B Ni1B N5B O2B 68.17(18)
S2B Ni1B N5B O2B -90.51(17)
S1B Ni1B N5B O2B 159.88(12)
N1B Ni1B N6B C8B 94.30(17)
N5B Ni1B N6B C8B 9.27(16)
S2B Ni1B N6B C8B -82.99(17)
S1B Ni1B N6B C8B -176.23(17)
N1B Ni1B N6B N7B -91.29(16)
N5B Ni1B N6B N7B -176.32(17)
S2B Ni1B N6B N7B 91.42(15)
S1B Ni1B N6B N7B -1.82(15)
C8B N6B N7B C9B -178.0(2)
Ni1B N6B N7B C9B 7.5(3)
O1B N1B C1B C2B 179.08(16)
Ni1B N1B C1B C2B 5.6(2)
O1B N1B C1B C4B -1.7(3)
Ni1B N1B C1B C4B -175.19(18)
N3B N2B C2B C1B 178.26(17)
Ni1B N2B C2B C1B -2.8(2)
N3B N2B C2B C5B -1.6(3)
Ni1B N2B C2B C5B 177.35(16)
N1B C1B C2B N2B -2.0(3)
C4B C1B C2B N2B 178.7(2)
N1B C1B C2B C5B 177.83(19)
C4B C1B C2B C5B -1.4(3)
C6B N4B C3B N3B 173.59(19)
C6B N4B C3B S2B -6.2(3)
N2B N3B C3B N4B -178.15(17)
N2B N3B C3B S2B 1.6(3)
Ni1B S2B C3B N4B 179.02(17)
Ni1B S2B C3B N3B -0.75(18)
O2B N5B C7B C8B -178.69(17)
Ni1B N5B C7B C8B 0.2(2)
O2B N5B C7B C10B -2.6(3)
Ni1B N5B C7B C10B 176.34(18)
N7B N6B C8B C7B 173.64(18)
Ni1B N6B C8B C7B -11.8(3)
N7B N6B C8B C11B -4.7(3)
Ni1B N6B C8B C11B 169.89(17)
N5B C7B C8B N6B 7.2(3)
C10B C7B C8B N6B -169.1(2)
N5B C7B C8B C11B -174.4(2)
C10B C7B C8B C11B 9.3(3)
C12B N8B C9B N7B 177.7(2)
C12B N8B C9B S1B -0.2(3)
N6B N7B C9B N8B 170.95(18)
N6B N7B C9B S1B -11.1(3)
Ni1B S1B C9B N8B -174.03(18)
Ni1B S1B C9B N7B 8.21(19)
